data_1010731
_chemical_name_systematic 'Indium fluoride'
_chemical_formula_structural 'In F3'
_chemical_formula_sum 'F3 In'
_publ_section_title 'Fluoride von Gallium, Indium und Thallium'

loop_
_publ_author_name
'Hannebohn, O'
'Klemm, W'

_journal_name_full
;
Zeitschrift fuer Anorganische und Allgemeine Chemie
;
_journal_coden_ASTM ZAACAB
_journal_volume 229
_journal_year 1936
_journal_page_first 337
_journal_page_last 351

loop_
_atom_site_label
_atom_site_fract_x
_atom_site_fract_y
_atom_site_fract_z
? ? ? ?

_cod_database_code 1010731
_journal_paper_doi 10.1002/zaac.19362290402
